data_7155313
loop_
_publ_author_name
'Zhou, Hui'
'Deng, Xin Zhao'
'Zhang, Ai Hua'
'Tan, Ren Xiang'

_publ_section_title
;
 Visible-light-promoted synthesis of phenanthridines via an intermolecular
 isocyanide insertion reaction.
;
_journal_issue 44
_journal_name_full 'Organic &amp; biomolecular chemistry'
_journal_page_first 10407
_journal_page_last 10414
_journal_paper_doi 10.1039/c6ob02113a
_journal_volume 14
_journal_year 2016
_chemical_formula_moiety 'C18 H15 Cl N2 O'
_chemical_formula_sum 'C18 H15 Cl N2 O'
_chemical_formula_weight 310.77
_chemical_name_systematic
; 
 ? 
;
_space_group_IT_number 61
_symmetry_cell_setting orthorhombic
_symmetry_space_group_name_Hall '-P 2ac 2ab'
_symmetry_space_group_name_H-M 'P b c a'
_atom_sites_solution_hydrogens geom
_atom_sites_solution_primary direct
_atom_sites_solution_secondary difmap
_audit_creation_method SHELXL-97
_audit_update_record
;
2016-08-15 deposited with the CCDC.
2016-10-12 downloaded from the CCDC.
;
_cell_angle_alpha 90.00
_cell_angle_beta 90.00
_cell_angle_gamma 90.00
_cell_formula_units_Z 8
_cell_length_a 8.2579(5)
_cell_length_b 16.2062(10)
_cell_length_c 21.6169(13)
_cell_measurement_reflns_used 9988
_cell_measurement_temperature 100(2)
_cell_measurement_theta_max 67.75
_cell_measurement_theta_min 3.39
_cell_volume 2893.0(3)
_computing_cell_refinement 'SAINT (Bruker, 2002)'
_computing_data_collection 'SMART (Bruker, 2002)'
_computing_data_reduction SAINT
_computing_molecular_graphics 'XP (Bruker, 2002)'
_computing_structure_refinement 'SHELXL-97 (Sheldrick, 1997)'
_computing_structure_solution 'SHELXS-97 (Sheldrick, 1997)'
_diffrn_ambient_temperature 100(2)
_diffrn_measured_fraction_theta_full 0.993
_diffrn_measured_fraction_theta_max 0.993
_diffrn_measurement_device_type 'Bruker APEX II area-detector diffractometer'
_diffrn_measurement_method '\f and \w scans'
_diffrn_radiation_monochromator graphite
_diffrn_radiation_source 'fine-focus sealed tube'
_diffrn_radiation_type CuK\a
_diffrn_radiation_wavelength 1.54178
_diffrn_reflns_av_R_equivalents 0.0639
_diffrn_reflns_av_sigmaI/netI 0.0628
_diffrn_reflns_limit_h_max 9
_diffrn_reflns_limit_h_min -9
_diffrn_reflns_limit_k_max 17
_diffrn_reflns_limit_k_min -18
_diffrn_reflns_limit_l_max 24
_diffrn_reflns_limit_l_min -25
_diffrn_reflns_number 17111
_diffrn_reflns_theta_full 66.00
_diffrn_reflns_theta_max 66.00
_diffrn_reflns_theta_min 4.09
_exptl_absorpt_coefficient_mu 2.356
_exptl_absorpt_correction_T_max 0.7986
_exptl_absorpt_correction_T_min 0.5795
_exptl_absorpt_correction_type multi-scan
_exptl_absorpt_process_details 'SADABS (Bruker, 2002)'
_exptl_crystal_density_diffrn 1.427
_exptl_crystal_density_method 'not measured'
_exptl_crystal_description Block
_exptl_crystal_F_000 1296
_exptl_crystal_size_max 0.26
_exptl_crystal_size_mid 0.21
_exptl_crystal_size_min 0.10
_refine_diff_density_max 0.508
_refine_diff_density_min -0.410
_refine_diff_density_rms 0.086
_refine_ls_extinction_method none
_refine_ls_goodness_of_fit_ref 1.050
_refine_ls_hydrogen_treatment constr
_refine_ls_matrix_type full
_refine_ls_number_parameters 200
_refine_ls_number_reflns 2509
_refine_ls_number_restraints 0
_refine_ls_restrained_S_all 1.050
_refine_ls_R_factor_all 0.0679
_refine_ls_R_factor_gt 0.0384
_refine_ls_shift/su_max 0.001
_refine_ls_shift/su_mean 0.000
_refine_ls_structure_factor_coef Fsqd
_refine_ls_weighting_details 'calc w=1/[\s^2^(Fo^2^)+(0.0726P)^2^+1.2457P] where P=(Fo^2^+2Fc^2^)/3'
_refine_ls_weighting_scheme calc
_refine_ls_wR_factor_gt 0.1133
_refine_ls_wR_factor_ref 0.1207
_reflns_number_gt 2234
_reflns_number_total 2509
_reflns_threshold_expression I>2\s(I)
_cod_data_source_file c6ob02113a2.cif
_cod_data_source_block cu_20151206d_0m
_cod_depositor_comments
;
The following automatic conversions were performed:

'_exptl_absorpt_correction_type' value 'Multi-scan' changed to
'multi-scan' according to
/usr/data/users/saulius/crontab/automatic-downloads/rss-feeds/RSC/lib/dictionaries/cif_core.dic
dictionary named 'cif_core.dic' version 2.4.2 from 2011-04-26.

Automatic conversion script
Id: cif_fix_values 4268 2015-11-12 08:31:59Z antanas 

 Adding full bibliography for 7155312--7155313.cif.
;
_cod_database_code 7155313

loop_
_symmetry_equiv_pos_as_xyz
'x, y, z'
'-x+1/2, -y, z+1/2'
'-x, y+1/2, -z+1/2'
'x+1/2, -y+1/2, -z'
'-x, -y, -z'
'x-1/2, y, -z-1/2'
'x, -y-1/2, z-1/2'
'-x-1/2, y-1/2, z'

loop_
_atom_site_label
_atom_site_type_symbol
_atom_site_fract_x
_atom_site_fract_y
_atom_site_fract_z
_atom_site_U_iso_or_equiv
_atom_site_adp_type
_atom_site_occupancy
_atom_site_symmetry_multiplicity
_atom_site_calc_flag
_atom_site_refinement_flags
Cl1 Cl 0.02774(6) 0.14413(3) 0.404749(17) 0.03072(19) Uani 1 1 d .
O1 O 0.2299(2) 0.13407(10) 0.80383(6) 0.0511(5) Uani 1 1 d .
N1 N 0.3517(2) -0.03351(9) 0.63795(6) 0.0269(4) Uani 1 1 d .
N2 N 0.1865(2) 0.07424(9) 0.70984(6) 0.0314(4) Uani 1 1 d .
C1 C 0.4204(2) -0.09944(11) 0.60685(8) 0.0263(4) Uani 1 1 d .
C2 C 0.5104(3) -0.15624(12) 0.64224(9) 0.0319(5) Uani 1 1 d .
H2A H 0.5205 -0.1485 0.6847 0.038 Uiso 1 1 calc R
C3 C 0.5832(3) -0.22287(11) 0.61473(9) 0.0344(5) Uani 1 1 d .
H3 H 0.6442 -0.2594 0.6383 0.041 Uiso 1 1 calc R
C4 C 0.5653(2) -0.23560(11) 0.55111(9) 0.0327(4) Uani 1 1 d .
H4 H 0.6140 -0.2810 0.5325 0.039 Uiso 1 1 calc R
C5 C 0.4763(2) -0.18147(11) 0.51581(8) 0.0286(4) Uani 1 1 d .
H5 H 0.4647 -0.1910 0.4736 0.034 Uiso 1 1 calc R
C6 C 0.4025(2) -0.11196(10) 0.54265(7) 0.0248(4) Uani 1 1 d .
C7 C 0.3116(2) -0.05122(10) 0.50805(7) 0.0231(4) Uani 1 1 d .
C8 C 0.2883(2) -0.05573(10) 0.44339(7) 0.0259(4) Uani 1 1 d .
H8 H 0.3311 -0.1001 0.4216 0.031 Uiso 1 1 calc R
C9 C 0.2043(2) 0.00382(11) 0.41229(7) 0.0267(4) Uani 1 1 d .
H9 H 0.1909 0.0003 0.3696 0.032 Uiso 1 1 calc R
C10 C 0.1384(2) 0.07010(10) 0.44522(7) 0.0242(4) Uani 1 1 d .
C11 C 0.1577(2) 0.07720(10) 0.50780(7) 0.0241(4) Uani 1 1 d .
H11 H 0.1138 0.1221 0.5287 0.029 Uiso 1 1 calc R
C12 C 0.2444(2) 0.01620(10) 0.54059(7) 0.0225(4) Uani 1 1 d .
C13 C 0.2688(2) 0.02038(11) 0.60707(7) 0.0249(4) Uani 1 1 d .
C14 C 0.1982(2) 0.09195(11) 0.64390(7) 0.0285(4) Uani 1 1 d .
H14 H 0.0911 0.1063 0.6276 0.034 Uiso 1 1 calc R
C15 C 0.3098(3) 0.16882(11) 0.64245(8) 0.0326(5) Uani 1 1 d .
H15A H 0.4195 0.1535 0.6313 0.039 Uiso 1 1 calc R
H15B H 0.2703 0.2090 0.6128 0.039 Uiso 1 1 calc R
C16 C 0.3042(3) 0.20359(12) 0.70784(8) 0.0378(5) Uani 1 1 d .
H16A H 0.4117 0.2194 0.7215 0.045 Uiso 1 1 calc R
H16B H 0.2339 0.2515 0.7098 0.045 Uiso 1 1 calc R
C17 C 0.2386(3) 0.13467(12) 0.74706(8) 0.0339(5) Uani 1 1 d .
C18 C 0.0981(3) 0.00414(13) 0.73371(8) 0.0415(5) Uani 1 1 d .
H18A H 0.1618 -0.0449 0.7286 0.062 Uiso 1 1 calc R
H18B H -0.0020 -0.0016 0.7116 0.062 Uiso 1 1 calc R
H18C H 0.0759 0.0124 0.7769 0.062 Uiso 1 1 calc R

loop_
_atom_site_aniso_label
_atom_site_aniso_U_11
_atom_site_aniso_U_22
_atom_site_aniso_U_33
_atom_site_aniso_U_23
_atom_site_aniso_U_13
_atom_site_aniso_U_12
Cl1 0.0326(4) 0.0345(3) 0.0251(3) 0.00431(15) -0.00679(15) 0.00154(18)
O1 0.0819(13) 0.0499(9) 0.0217(7) -0.0041(5) -0.0046(7) -0.0137(8)
N1 0.0278(9) 0.0302(7) 0.0226(7) 0.0005(5) -0.0031(6) -0.0014(7)
N2 0.0379(11) 0.0368(8) 0.0196(7) -0.0021(6) 0.0013(6) -0.0043(7)
C1 0.0230(11) 0.0280(9) 0.0278(8) 0.0014(6) -0.0020(7) -0.0046(7)
C2 0.0330(12) 0.0321(9) 0.0305(10) 0.0056(7) -0.0068(7) -0.0035(8)
C3 0.0269(12) 0.0296(9) 0.0468(11) 0.0089(8) -0.0055(8) -0.0012(8)
C4 0.0264(11) 0.0266(9) 0.0451(11) 0.0021(7) 0.0031(8) -0.0009(8)
C5 0.0247(11) 0.0286(9) 0.0326(9) -0.0001(7) 0.0032(7) -0.0027(7)
C6 0.0209(11) 0.0261(9) 0.0272(8) 0.0015(6) 0.0012(7) -0.0048(7)
C7 0.0198(10) 0.0262(8) 0.0232(8) 0.0001(6) 0.0010(6) -0.0047(7)
C8 0.0262(11) 0.0280(8) 0.0235(8) -0.0029(6) 0.0031(6) -0.0024(7)
C9 0.0273(12) 0.0346(9) 0.0182(7) -0.0010(6) -0.0004(6) -0.0037(8)
C10 0.0218(10) 0.0280(8) 0.0229(8) 0.0028(6) -0.0025(6) -0.0035(7)
C11 0.0232(10) 0.0256(8) 0.0235(8) -0.0011(6) 0.0003(6) -0.0011(7)
C12 0.0195(10) 0.0274(8) 0.0207(8) -0.0009(6) 0.0001(6) -0.0035(7)
C13 0.0232(11) 0.0291(9) 0.0224(8) -0.0003(6) -0.0012(6) -0.0031(7)
C14 0.0326(12) 0.0347(9) 0.0182(8) -0.0008(6) -0.0023(6) 0.0029(8)
C15 0.0379(13) 0.0322(9) 0.0277(9) -0.0004(7) 0.0044(7) -0.0013(9)
C16 0.0480(15) 0.0352(10) 0.0301(9) -0.0030(7) -0.0050(8) -0.0023(9)
C17 0.0413(14) 0.0364(10) 0.0241(9) -0.0037(7) -0.0028(8) -0.0022(8)
C18 0.0504(15) 0.0458(11) 0.0283(9) 0.0001(7) 0.0052(9) -0.0130(10)

loop_
_atom_type_symbol
_atom_type_description
_atom_type_scat_dispersion_real
_atom_type_scat_dispersion_imag
_atom_type_scat_source
C C 0.0181 0.0091 'International Tables Vol C Tables 4.2.6.8 and 6.1.1.4'
H H 0.0000 0.0000 'International Tables Vol C Tables 4.2.6.8 and 6.1.1.4'
N N 0.0311 0.0180 'International Tables Vol C Tables 4.2.6.8 and 6.1.1.4'
O O 0.0492 0.0322 'International Tables Vol C Tables 4.2.6.8 and 6.1.1.4'
Cl Cl 0.3639 0.7018 'International Tables Vol C Tables 4.2.6.8 and 6.1.1.4'

loop_
_geom_angle_atom_site_label_1
_geom_angle_atom_site_label_2
_geom_angle_atom_site_label_3
_geom_angle
C13 N1 C1 119.15(14)
C17 N2 C18 121.52(15)
C17 N2 C14 115.00(15)
C18 N2 C14 122.51(14)
N1 C1 C2 117.19(15)
N1 C1 C6 123.09(16)
C2 C1 C6 119.72(17)
C3 C2 C1 120.67(18)
C3 C2 H2A 119.7
C1 C2 H2A 119.7
C2 C3 C4 119.76(17)
C2 C3 H3 120.1
C4 C3 H3 120.1
C5 C4 C3 120.52(18)
C5 C4 H4 119.7
C3 C4 H4 119.7
C4 C5 C6 120.90(17)
C4 C5 H5 119.6
C6 C5 H5 119.6
C5 C6 C1 118.42(16)
C5 C6 C7 123.84(15)
C1 C6 C7 117.73(15)
C8 C7 C12 118.63(15)
C8 C7 C6 123.15(15)
C12 C7 C6 118.21(14)
C9 C8 C7 121.30(15)
C9 C8 H8 119.3
C7 C8 H8 119.3
C8 C9 C10 119.31(14)
C8 C9 H9 120.3
C10 C9 H9 120.3
C11 C10 C9 121.55(15)
C11 C10 Cl1 119.97(13)
C9 C10 Cl1 118.47(12)
C10 C11 C12 119.81(15)
C10 C11 H11 120.1
C12 C11 H11 120.1
C11 C12 C7 119.39(14)
C11 C12 C13 122.31(15)
C7 C12 C13 118.29(15)
N1 C13 C12 123.50(16)
N1 C13 C14 116.52(14)
C12 C13 C14 119.97(15)
N2 C14 C13 112.77(14)
N2 C14 C15 102.57(13)
C13 C14 C15 111.96(15)
N2 C14 H14 109.8
C13 C14 H14 109.8
C15 C14 H14 109.8
C16 C15 C14 105.12(14)
C16 C15 H15A 110.7
C14 C15 H15A 110.7
C16 C15 H15B 110.7
C14 C15 H15B 110.7
H15A C15 H15B 108.8
C17 C16 C15 105.04(15)
C17 C16 H16A 110.7
C15 C16 H16A 110.7
C17 C16 H16B 110.7
C15 C16 H16B 110.7
H16A C16 H16B 108.8
O1 C17 N2 125.14(18)
O1 C17 C16 126.14(17)
N2 C17 C16 108.69(15)
N2 C18 H18A 109.5
N2 C18 H18B 109.5
H18A C18 H18B 109.5
N2 C18 H18C 109.5
H18A C18 H18C 109.5
H18B C18 H18C 109.5

loop_
_geom_bond_atom_site_label_1
_geom_bond_atom_site_label_2
_geom_bond_distance
Cl1 C10 1.7437(17)
O1 C17 1.229(2)
N1 C13 1.295(2)
N1 C1 1.384(2)
N2 C17 1.338(2)
N2 C18 1.445(2)
N2 C14 1.457(2)
C1 C2 1.409(3)
C1 C6 1.410(2)
C2 C3 1.371(3)
C2 H2A 0.9300
C3 C4 1.398(3)
C3 H3 0.9300
C4 C5 1.376(3)
C4 H4 0.9300
C5 C6 1.406(3)
C5 H5 0.9300
C6 C7 1.447(2)
C7 C8 1.413(2)
C7 C12 1.413(2)
C8 C9 1.366(3)
C8 H8 0.9300
C9 C10 1.399(2)
C9 H9 0.9300
C10 C11 1.367(2)
C11 C12 1.411(2)
C11 H11 0.9300
C12 C13 1.453(2)
C13 C14 1.523(2)
C14 C15 1.550(3)
C14 H14 0.9800
C15 C16 1.522(2)
C15 H15A 0.9700
C15 H15B 0.9700
C16 C17 1.503(3)
C16 H16A 0.9700
C16 H16B 0.9700
C18 H18A 0.9600
C18 H18B 0.9600
C18 H18C 0.9600

loop_
_geom_torsion_atom_site_label_1
_geom_torsion_atom_site_label_2
_geom_torsion_atom_site_label_3
_geom_torsion_atom_site_label_4
_geom_torsion
C13 N1 C1 C2 179.61(17)
C13 N1 C1 C6 -1.1(3)
N1 C1 C2 C3 -179.54(18)
C6 C1 C2 C3 1.1(3)
C1 C2 C3 C4 -1.3(3)
C2 C3 C4 C5 0.5(3)
C3 C4 C5 C6 0.6(3)
C4 C5 C6 C1 -0.7(3)
C4 C5 C6 C7 178.00(17)
N1 C1 C6 C5 -179.40(17)
C2 C1 C6 C5 -0.1(3)
N1 C1 C6 C7 1.8(3)
C2 C1 C6 C7 -178.91(17)
C5 C6 C7 C8 -0.2(3)
C1 C6 C7 C8 178.48(16)
C5 C6 C7 C12 -179.58(16)
C1 C6 C7 C12 -0.9(2)
C12 C7 C8 C9 0.6(3)
C6 C7 C8 C9 -178.69(16)
C7 C8 C9 C10 -0.7(3)
C8 C9 C10 C11 0.7(3)
C8 C9 C10 Cl1 -178.58(14)
C9 C10 C11 C12 -0.7(3)
Cl1 C10 C11 C12 178.63(13)
C10 C11 C12 C7 0.6(3)
C10 C11 C12 C13 -179.99(16)
C8 C7 C12 C11 -0.6(2)
C6 C7 C12 C11 178.80(15)
C8 C7 C12 C13 179.98(16)
C6 C7 C12 C13 -0.6(2)
C1 N1 C13 C12 -0.6(3)
C1 N1 C13 C14 -179.27(16)
C11 C12 C13 N1 -177.98(17)
C7 C12 C13 N1 1.5(3)
C11 C12 C13 C14 0.7(3)
C7 C12 C13 C14 -179.91(16)
C17 N2 C14 C13 134.43(18)
C18 N2 C14 C13 -56.7(2)
C17 N2 C14 C15 13.8(2)
C18 N2 C14 C15 -177.33(18)
N1 C13 C14 N2 -20.1(2)
C12 C13 C14 N2 161.14(16)
N1 C13 C14 C15 94.94(18)
C12 C13 C14 C15 -83.8(2)
N2 C14 C15 C16 -18.39(19)
C13 C14 C15 C16 -139.55(16)
C14 C15 C16 C17 17.2(2)
C18 N2 C17 O1 6.4(3)
C14 N2 C17 O1 175.3(2)
C18 N2 C17 C16 -172.04(18)
C14 N2 C17 C16 -3.1(2)
C15 C16 C17 O1 172.2(2)
C15 C16 C17 N2 -9.4(2)
